data_7704581
loop_
_publ_author_name
'Pham, Son Q. T.'
'Richardson, Christopher'
'Kelso, Celine'
'Willis, Anthony C.'
'Ralph, Stephen F.'

_publ_section_title
;
 The effect of isomerism and other structural variations on the
 G-quadruplex DNA-binding properties of some nickel Schiff base complexes.
;
_journal_issue 30
_journal_name_full 'Dalton transactions (Cambridge, England : 2003)'
_journal_page_first 10360
_journal_page_last 10379
_journal_paper_doi 10.1039/d0dt01370f
_journal_volume 49
_journal_year 2020
_chemical_formula_moiety 'C22 H18 N2 Ni O3, 0.5(H2 O)'
_chemical_formula_sum 'C22 H19 N2 Ni O3.5'
_chemical_formula_weight 426.10
_chemical_name_systematic N-(4-(hydroxybenzophenylidene))-N'-salicylidineethylenediaminenickel(II)
_space_group_crystal_system monoclinic
_space_group_IT_number 14
_space_group_name_Hall '-P 2ybc'
_space_group_name_H-M_alt 'P 1 21/c 1'
_atom_sites_solution_hydrogens mixed
_atom_sites_solution_primary dual
_audit_creation_date 2020-02-17
_audit_creation_method
;
Olex2 1.2
(compiled 2018.05.29 svn.r3508 for OlexSys, GUI svn.r5506)
;
_audit_update_record
;
2020-02-18 deposited with the CCDC.	2020-06-02 downloaded from the CCDC.
;
_cell_angle_alpha 90
_cell_angle_beta 106.606(3)
_cell_angle_gamma 90
_cell_formula_units_Z 4
_cell_length_a 10.3061(3)
_cell_length_b 20.2032(5)
_cell_length_c 9.6204(3)
_cell_measurement_reflns_used 11958
_cell_measurement_temperature 294.0
_cell_measurement_theta_max 27.5640
_cell_measurement_theta_min 2.0400
_cell_volume 1919.58(10)
_computing_cell_refinement 'CrysAlisPro 1.171.40.48a (Rigaku OD, 2019)'
_computing_data_collection 'CrysAlisPro 1.171.40.48a (Rigaku OD, 2019)'
_computing_data_reduction 'CrysAlisPro 1.171.40.48a (Rigaku OD, 2019)'
_computing_molecular_graphics 'Olex2 (Dolomanov et al., 2009)'
_computing_publication_material 'Olex2 (Dolomanov et al., 2009)'
_computing_structure_refinement 'ShelXL (Sheldrick, 2015)'
_computing_structure_solution 'ShelXT (Sheldrick, 2015)'
_diffrn_ambient_temperature 294.0
_diffrn_detector 'HyPix Bantam HPC'
_diffrn_detector_area_resol_mean 10.0000
_diffrn_measured_fraction_theta_full 1.000
_diffrn_measured_fraction_theta_max 1.000
_diffrn_measurement_details
;
List of Runs (angles in degrees, time in seconds):

  # Type    Start    End  Width  t~exp~   \w     \q     \k     \f   Frames
#--------------------------------------------------------------------------
  1  \w    -74.00 110.00   0.50    5.00    --   20.00  54.00 -60.00  368
  2  \w    -74.00 110.00   0.50    5.00    --   20.00  54.00 -60.00  368
  3  \w    -74.00 110.00   0.50    5.00    --   20.00  54.00 -90.00  368
  4  \w    -74.00 110.00   0.50    5.00    --   20.00  54.00  30.00  368
  5  \w    -74.00 110.00   0.50    5.00    --   20.00  54.00-180.00  368
  6  \w    -74.00 110.00   0.50    5.00    --   20.00  54.00  90.00  368
  7  \w    -74.00  71.00   0.50    5.00    --   20.00  54.00   0.00  290
  8  \w    -74.00 110.00   0.50    5.00    --   20.00  54.00 150.00  368
;
_diffrn_measurement_device 'two-circle diffractometer'
_diffrn_measurement_device_type 'XtaLAB Mini II'
_diffrn_measurement_method '\w scans'
_diffrn_orient_matrix_type 'CrysAlisPro convention (1999,Acta A55,543-557)'
_diffrn_orient_matrix_UB_11 0.0035215000
_diffrn_orient_matrix_UB_12 -0.0097179000
_diffrn_orient_matrix_UB_13 0.0719000000
_diffrn_orient_matrix_UB_21 -0.0713477000
_diffrn_orient_matrix_UB_22 0.0031213000
_diffrn_orient_matrix_UB_23 -0.0162383000
_diffrn_orient_matrix_UB_31 -0.0076427000
_diffrn_orient_matrix_UB_32 -0.0335665000
_diffrn_orient_matrix_UB_33 -0.0221580000
_diffrn_radiation_monochromator graphite
_diffrn_radiation_probe x-ray
_diffrn_radiation_type MoK\a
_diffrn_radiation_wavelength 0.71073
_diffrn_reflns_av_R_equivalents 0.0379
_diffrn_reflns_av_unetI/netI 0.0246
_diffrn_reflns_Laue_measured_fraction_full 1.000
_diffrn_reflns_Laue_measured_fraction_max 1.000
_diffrn_reflns_limit_h_max 13
_diffrn_reflns_limit_h_min -13
_diffrn_reflns_limit_k_max 26
_diffrn_reflns_limit_k_min -26
_diffrn_reflns_limit_l_max 12
_diffrn_reflns_limit_l_min -12
_diffrn_reflns_number 40482
_diffrn_reflns_point_group_measured_fraction_full 1.000
_diffrn_reflns_point_group_measured_fraction_max 1.000
_diffrn_reflns_theta_full 25.242
_diffrn_reflns_theta_max 28.279
_diffrn_reflns_theta_min 2.016
_diffrn_source 'fine-focus sealed X-ray tube'
_diffrn_source_type 'Rigaku (Mo) X-ray Source'
_exptl_absorpt_coefficient_mu 1.039
_exptl_absorpt_correction_T_max 1.00000
_exptl_absorpt_correction_T_min 0.69253
_exptl_absorpt_correction_type multi-scan
_exptl_absorpt_process_details
;
CrysAlisPro 1.171.40.48a (Rigaku Oxford Diffraction, 2019)
Empirical absorption correction using spherical harmonics,
 implemented in SCALE3 ABSPACK scaling algorithm.
;
_exptl_crystal_colour 'clear orange'
_exptl_crystal_density_diffrn 1.474
_exptl_crystal_description plate
_exptl_crystal_F_000 884
_exptl_crystal_recrystallization_method 'From DMSO-water'
_exptl_crystal_size_max 0.5
_exptl_crystal_size_mid 0.21
_exptl_crystal_size_min 0.05
_refine_diff_density_max 0.264
_refine_diff_density_min -0.296
_refine_diff_density_rms 0.048
_refine_ls_extinction_method none
_refine_ls_goodness_of_fit_ref 1.049
_refine_ls_hydrogen_treatment mixed
_refine_ls_matrix_type full
_refine_ls_number_parameters 269
_refine_ls_number_reflns 4762
_refine_ls_number_restraints 3
_refine_ls_restrained_S_all 1.050
_refine_ls_R_factor_all 0.0467
_refine_ls_R_factor_gt 0.0327
_refine_ls_shift/su_max 0.001
_refine_ls_shift/su_mean 0.000
_refine_ls_structure_factor_coef Fsqd
_refine_ls_weighting_details 'w=1/[\s^2^(Fo^2^)+(0.0392P)^2^+0.5205P] where P=(Fo^2^+2Fc^2^)/3'
_refine_ls_weighting_scheme calc
_refine_ls_wR_factor_gt 0.0800
_refine_ls_wR_factor_ref 0.0868
_reflns_Friedel_coverage 0.000
_reflns_number_gt 3718
_reflns_number_total 4762
_reflns_threshold_expression 'I > 2\s(I)'
_cod_data_source_file d0dt01370f2.cif
_cod_data_source_block cmpd13_exp_139_tsb5_p
_cod_depositor_comments
;Adding full bibliography for 7704580--7704587.cif.

 Adding full bibliography for 7704580--7704587.cif.
;
_cod_original_formula_sum 'C22 H19 N2 Ni O3.50'
_cod_database_code 7704581
_shelx_shelxl_version_number 2017/1
_chemical_oxdiff_formula C22H19N2NiO3.5
_chemical_oxdiff_usercomment 'TSB 5_P from DMSO/water'
_shelx_space_group_comment
;
The symmetry employed for this shelxl refinement is uniquely defined
by the following loop, which should always be used as a source of
symmetry information in preference to the above space-group names.
They are only intended as comments.
;
_shelx_estimated_absorpt_t_max 0.950
_shelx_estimated_absorpt_t_min 0.625
_reflns_odcompleteness_completeness 99.94
_reflns_odcompleteness_iscentric 1
_reflns_odcompleteness_theta 28.22
_olex2_refinement_description
;
1. Fixed Uiso
 At 1.2 times of:
  All C(H) groups, All C(H,H) groups
 At 1.5 times of:
  All O(H) groups, All O(H,H) groups
2. Restrained distances
 O1W-H1WA = O1W-H1WB
 0.85 with sigma of 0.01
 H1WA-H1WB
 1.34 with sigma of 0.04
3. Others
 Fixed Sof: O1W(0.5) H1WA(0.5) H1WB(0.5)
4.a Secondary CH2 refined with riding coordinates:
 C1(H1A,H1B), C16(H16A,H16B)
4.b Aromatic/amide H refined with riding coordinates:
 C2(H2), C4(H4), C5(H5), C6(H6), C7(H7), C10(H10), C12(H12), C13(H13),
 C18(H18), C19(H19), C20(H20), C21(H21), C22(H22)
4.c Idealised tetrahedral OH refined as rotating group:
 O2AA(H2AA)
;
_olex2_exptl_crystal_mounting_method 'Mitegen mount with Paratone'
_olex2_submission_special_instructions 'No special instructions were received'
_oxdiff_exptl_absorpt_empirical_details
;
Empirical correction (ABSPACK) includes:
- Absorption correction using spherical harmonics
- Frame scaling
;
_oxdiff_exptl_absorpt_empirical_full_max 1.335
_oxdiff_exptl_absorpt_empirical_full_min 0.860

loop_
_space_group_symop_operation_xyz
'x, y, z'
'-x, y+1/2, -z+1/2'
'-x, -y, -z'
'x, -y-1/2, z-1/2'

loop_
_atom_site_label
_atom_site_type_symbol
_atom_site_fract_x
_atom_site_fract_y
_atom_site_fract_z
_atom_site_U_iso_or_equiv
_atom_site_adp_type
_atom_site_occupancy
_atom_site_site_symmetry_order
_atom_site_calc_flag
_atom_site_refinement_flags_posn
_atom_site_refinement_flags_adp
_atom_site_refinement_flags_occupancy
_atom_site_disorder_assembly
_atom_site_disorder_group
Ni Ni 0.46761(2) 0.44971(2) 0.62929(3) 0.04013(8) Uani 1 1 d . . . . .
O1 O 0.63152(13) 0.46532(6) 0.76402(16) 0.0502(3) Uani 1 1 d . . . . .
O2 O 0.55566(11) 0.37701(6) 0.58454(13) 0.0401(3) Uani 1 1 d . . . . .
O2AA O 0.65663(12) 0.19767(7) 0.32878(15) 0.0516(3) Uani 1 1 d . . . . .
H2AA H 0.623548 0.173448 0.259286 0.077 Uiso 1 1 calc GR . . . .
N1 N 0.38411(16) 0.52265(8) 0.67911(19) 0.0501(4) Uani 1 1 d . . . . .
N2 N 0.29968(14) 0.42698(8) 0.50359(17) 0.0421(3) Uani 1 1 d . . . . .
C1 C 0.2489(2) 0.53475(10) 0.5792(3) 0.0616(6) Uani 1 1 d . . . . .
H1A H 0.255712 0.561629 0.498017 0.074 Uiso 1 1 calc R . . . .
H1B H 0.192601 0.557823 0.628830 0.074 Uiso 1 1 calc R . . . .
C2 C 0.4324(2) 0.56205(10) 0.7862(2) 0.0564(5) Uani 1 1 d . . . . .
H2 H 0.376516 0.595959 0.800323 0.068 Uiso 1 1 calc R . . . .
C3 C 0.5649(2) 0.55802(10) 0.8852(2) 0.0535(5) Uani 1 1 d . . . . .
C4 C 0.6045(3) 0.60447(12) 0.9986(3) 0.0704(6) Uani 1 1 d . . . . .
H4 H 0.543285 0.636660 1.008597 0.084 Uiso 1 1 calc R . . . .
C5 C 0.7312(3) 0.60309(13) 1.0941(3) 0.0770(7) Uani 1 1 d . . . . .
H5 H 0.756043 0.634280 1.168044 0.092 Uiso 1 1 calc R . . . .
C6 C 0.8221(3) 0.55516(12) 1.0803(2) 0.0659(6) Uani 1 1 d . . . . .
H6 H 0.907985 0.553925 1.146055 0.079 Uiso 1 1 calc R . . . .
C7 C 0.7870(2) 0.50909(11) 0.9702(2) 0.0559(5) Uani 1 1 d . . . . .
H7 H 0.849655 0.477164 0.962792 0.067 Uiso 1 1 calc R . . . .
C8 C 0.6581(2) 0.50960(9) 0.8691(2) 0.0470(4) Uani 1 1 d . . . . .
C9 C 0.51007(16) 0.33534(8) 0.47551(18) 0.0360(4) Uani 1 1 d . . . . .
C10 C 0.60231(16) 0.28982(9) 0.44864(19) 0.0395(4) Uani 1 1 d . . . . .
H10 H 0.692634 0.291970 0.503255 0.047 Uiso 1 1 calc R . . . .
C11 C 0.56244(17) 0.24187(9) 0.34311(19) 0.0402(4) Uani 1 1 d . . . . .
C12 C 0.42741(18) 0.23926(10) 0.2573(2) 0.0481(4) Uani 1 1 d . . . . .
H12 H 0.399996 0.207825 0.184108 0.058 Uiso 1 1 calc R . . . .
C13 C 0.33682(17) 0.28349(10) 0.2826(2) 0.0469(4) Uani 1 1 d . . . . .
H13 H 0.247222 0.281093 0.225811 0.056 Uiso 1 1 calc R . . . .
C14 C 0.37263(16) 0.33262(9) 0.39063(18) 0.0386(4) Uani 1 1 d . . . . .
C15 C 0.27027(16) 0.37559(9) 0.41763(19) 0.0395(4) Uani 1 1 d . . . . .
C16 C 0.18871(19) 0.46813(10) 0.5266(3) 0.0544(5) Uani 1 1 d . . . . .
H16A H 0.151493 0.447818 0.598223 0.065 Uiso 1 1 calc R . . . .
H16B H 0.116773 0.472856 0.436671 0.065 Uiso 1 1 calc R . . . .
C17 C 0.12560(16) 0.35525(9) 0.3528(2) 0.0414(4) Uani 1 1 d . . . . .
C18 C 0.0703(2) 0.31182(11) 0.4306(2) 0.0587(5) Uani 1 1 d . . . . .
H18 H 0.120949 0.298092 0.522332 0.070 Uiso 1 1 calc R . . . .
C19 C -0.0604(2) 0.28855(13) 0.3727(3) 0.0687(6) Uani 1 1 d . . . . .
H19 H -0.097094 0.259301 0.425951 0.082 Uiso 1 1 calc R . . . .
C20 C -0.1351(2) 0.30799(11) 0.2396(3) 0.0617(6) Uani 1 1 d . . . . .
H20 H -0.222627 0.291945 0.201428 0.074 Uiso 1 1 calc R . . . .
C21 C -0.0828(2) 0.35075(13) 0.1615(3) 0.0651(6) Uani 1 1 d . . . . .
H21 H -0.134840 0.364004 0.069904 0.078 Uiso 1 1 calc R . . . .
C22 C 0.0486(2) 0.37509(12) 0.2174(2) 0.0598(5) Uani 1 1 d . . . . .
H22 H 0.083919 0.404587 0.163500 0.072 Uiso 1 1 calc R . . . .
O1W O 0.8735(4) 0.3946(2) 0.7418(5) 0.0905(12) Uani 0.5 1 d D . P . .
H1WA H 0.799(4) 0.411(3) 0.741(8) 0.136 Uiso 0.5 1 d DR . P . .
H1WB H 0.879(7) 0.3532(6) 0.747(9) 0.136 Uiso 0.5 1 d DR . P . .

loop_
_atom_site_aniso_label
_atom_site_aniso_U_11
_atom_site_aniso_U_22
_atom_site_aniso_U_33
_atom_site_aniso_U_23
_atom_site_aniso_U_13
_atom_site_aniso_U_12
Ni 0.03626(13) 0.03480(13) 0.05070(15) -0.00057(10) 0.01461(10) -0.00118(9)
O1 0.0439(7) 0.0461(7) 0.0588(8) -0.0120(6) 0.0119(6) -0.0024(6)
O2 0.0332(6) 0.0388(6) 0.0472(7) -0.0050(5) 0.0097(5) -0.0012(5)
O2AA 0.0384(7) 0.0539(8) 0.0613(9) -0.0160(6) 0.0123(6) 0.0016(6)
N1 0.0477(9) 0.0385(8) 0.0662(11) -0.0012(8) 0.0195(8) 0.0019(7)
N2 0.0349(7) 0.0405(8) 0.0536(9) 0.0029(7) 0.0170(7) 0.0030(6)
C1 0.0483(11) 0.0464(12) 0.0877(16) -0.0020(11) 0.0157(11) 0.0098(9)
C2 0.0628(13) 0.0417(11) 0.0693(14) -0.0028(9) 0.0262(11) 0.0059(9)
C3 0.0680(13) 0.0420(11) 0.0548(12) -0.0039(9) 0.0244(10) -0.0029(9)
C4 0.0910(18) 0.0574(14) 0.0650(14) -0.0133(11) 0.0262(13) 0.0041(12)
C5 0.101(2) 0.0692(16) 0.0572(14) -0.0210(12) 0.0174(14) -0.0054(14)
C6 0.0731(15) 0.0740(16) 0.0475(12) -0.0079(11) 0.0125(11) -0.0133(12)
C7 0.0599(12) 0.0564(13) 0.0527(11) -0.0064(10) 0.0183(10) -0.0083(10)
C8 0.0563(11) 0.0405(10) 0.0479(10) -0.0015(8) 0.0207(9) -0.0091(8)
C9 0.0329(8) 0.0391(9) 0.0377(8) 0.0031(7) 0.0125(7) -0.0052(6)
C10 0.0297(8) 0.0450(10) 0.0433(9) -0.0014(7) 0.0095(7) -0.0029(7)
C11 0.0359(8) 0.0445(10) 0.0430(9) -0.0018(7) 0.0160(7) -0.0019(7)
C12 0.0383(9) 0.0597(12) 0.0461(10) -0.0160(9) 0.0115(8) -0.0051(8)
C13 0.0308(8) 0.0621(12) 0.0462(10) -0.0084(9) 0.0085(7) -0.0041(8)
C14 0.0319(8) 0.0450(10) 0.0404(9) 0.0003(7) 0.0127(7) -0.0020(7)
C15 0.0330(8) 0.0441(10) 0.0423(9) 0.0074(8) 0.0122(7) 0.0003(7)
C16 0.0389(9) 0.0528(12) 0.0727(14) -0.0044(10) 0.0176(9) 0.0065(8)
C17 0.0317(8) 0.0451(10) 0.0488(10) 0.0024(8) 0.0137(7) 0.0003(7)
C18 0.0421(10) 0.0694(14) 0.0627(13) 0.0171(11) 0.0117(9) -0.0060(9)
C19 0.0447(11) 0.0738(16) 0.0897(17) 0.0133(13) 0.0225(12) -0.0150(10)
C20 0.0354(10) 0.0578(13) 0.0891(16) -0.0144(12) 0.0132(10) -0.0041(9)
C21 0.0485(11) 0.0743(16) 0.0614(13) 0.0009(12) -0.0024(10) 0.0040(11)
C22 0.0492(11) 0.0689(14) 0.0565(12) 0.0156(10) 0.0075(9) -0.0054(10)
O1W 0.0479(18) 0.117(3) 0.096(3) -0.008(3) 0.0038(19) -0.011(2)

loop_
_atom_type_symbol
_atom_type_description
_atom_type_scat_dispersion_real
_atom_type_scat_dispersion_imag
_atom_type_scat_source
C C 0.0033 0.0016 'International Tables Vol C Tables 4.2.6.8 and 6.1.1.4'
H H 0.0000 0.0000 'International Tables Vol C Tables 4.2.6.8 and 6.1.1.4'
N N 0.0061 0.0033 'International Tables Vol C Tables 4.2.6.8 and 6.1.1.4'
Ni Ni 0.3393 1.1124 'International Tables Vol C Tables 4.2.6.8 and 6.1.1.4'
O O 0.0106 0.0060 'International Tables Vol C Tables 4.2.6.8 and 6.1.1.4'

loop_
_geom_angle_atom_site_label_1
_geom_angle_atom_site_label_2
_geom_angle_atom_site_label_3
_geom_angle
_geom_angle_site_symmetry_1
_geom_angle_site_symmetry_3
_geom_angle_publ_flag
O1 Ni O2 83.50(5) . . ?
O1 Ni N2 174.51(6) . . ?
O2 Ni N2 94.59(6) . . ?
N1 Ni O1 94.76(7) . . ?
N1 Ni O2 178.21(6) . . ?
N1 Ni N2 87.11(7) . . ?
C8 O1 Ni 127.16(13) . . ?
C9 O2 Ni 127.33(11) . . ?
C11 O2AA H2AA 109.5 . . ?
C1 N1 Ni 112.95(13) . . ?
C2 N1 Ni 127.08(15) . . ?
C2 N1 C1 119.97(17) . . ?
C15 N2 Ni 127.62(12) . . ?
C15 N2 C16 119.40(15) . . ?
C16 N2 Ni 112.23(12) . . ?
N1 C1 H1A 110.3 . . ?
N1 C1 H1B 110.3 . . ?
N1 C1 C16 107.06(16) . . ?
H1A C1 H1B 108.6 . . ?
C16 C1 H1A 110.3 . . ?
C16 C1 H1B 110.3 . . ?
N1 C2 H2 117.3 . . ?
N1 C2 C3 125.32(19) . . ?
C3 C2 H2 117.3 . . ?
C4 C3 C2 119.3(2) . . ?
C4 C3 C8 119.5(2) . . ?
C8 C3 C2 121.20(19) . . ?
C3 C4 H4 119.4 . . ?
C5 C4 C3 121.2(2) . . ?
C5 C4 H4 119.4 . . ?
C4 C5 H5 120.2 . . ?
C4 C5 C6 119.6(2) . . ?
C6 C5 H5 120.2 . . ?
C5 C6 H6 119.6 . . ?
C7 C6 C5 120.8(2) . . ?
C7 C6 H6 119.6 . . ?
C6 C7 H7 119.5 . . ?
C6 C7 C8 121.0(2) . . ?
C8 C7 H7 119.5 . . ?
O1 C8 C3 123.81(18) . . ?
O1 C8 C7 118.27(18) . . ?
C7 C8 C3 117.91(18) . . ?
O2 C9 C10 117.32(14) . . ?
O2 C9 C14 123.43(15) . . ?
C10 C9 C14 119.17(15) . . ?
C9 C10 H10 119.2 . . ?
C11 C10 C9 121.53(15) . . ?
C11 C10 H10 119.2 . . ?
O2AA C11 C10 117.83(15) . . ?
O2AA C11 C12 122.34(16) . . ?
C10 C11 C12 119.81(16) . . ?
C11 C12 H12 120.5 . . ?
C13 C12 C11 119.04(17) . . ?
C13 C12 H12 120.5 . . ?
C12 C13 H13 118.5 . . ?
C12 C13 C14 123.05(16) . . ?
C14 C13 H13 118.5 . . ?
C9 C14 C15 122.19(16) . . ?
C13 C14 C9 117.37(16) . . ?
C13 C14 C15 120.34(15) . . ?
N2 C15 C14 122.76(15) . . ?
N2 C15 C17 120.25(15) . . ?
C14 C15 C17 116.76(15) . . ?
N2 C16 C1 106.84(16) . . ?
N2 C16 H16A 110.4 . . ?
N2 C16 H16B 110.4 . . ?
C1 C16 H16A 110.4 . . ?
C1 C16 H16B 110.4 . . ?
H16A C16 H16B 108.6 . . ?
C18 C17 C15 117.69(16) . . ?
C22 C17 C15 123.35(17) . . ?
C22 C17 C18 118.88(17) . . ?
C17 C18 H18 119.9 . . ?
C17 C18 C19 120.2(2) . . ?
C19 C18 H18 119.9 . . ?
C18 C19 H19 119.7 . . ?
C20 C19 C18 120.5(2) . . ?
C20 C19 H19 119.7 . . ?
C19 C20 H20 119.9 . . ?
C19 C20 C21 120.21(19) . . ?
C21 C20 H20 119.9 . . ?
C20 C21 H21 119.8 . . ?
C20 C21 C22 120.4(2) . . ?
C22 C21 H21 119.8 . . ?
C17 C22 C21 119.7(2) . . ?
C17 C22 H22 120.1 . . ?
C21 C22 H22 120.1 . . ?
H1WA O1W H1WB 116(4) . . ?

loop_
_geom_bond_atom_site_label_1
_geom_bond_atom_site_label_2
_geom_bond_distance
_geom_bond_site_symmetry_2
_geom_bond_publ_flag
Ni O1 1.8389(13) . ?
Ni O2 1.8412(12) . ?
Ni N1 1.8378(16) . ?
Ni N2 1.8635(15) . ?
O1 C8 1.319(2) . ?
O2 C9 1.322(2) . ?
O2AA H2AA 0.8200 . ?
O2AA C11 1.355(2) . ?
N1 C1 1.469(3) . ?
N1 C2 1.284(3) . ?
N2 C15 1.308(2) . ?
N2 C16 1.481(2) . ?
C1 H1A 0.9700 . ?
C1 H1B 0.9700 . ?
C1 C16 1.508(3) . ?
C2 H2 0.9300 . ?
C2 C3 1.427(3) . ?
C3 C4 1.408(3) . ?
C3 C8 1.410(3) . ?
C4 H4 0.9300 . ?
C4 C5 1.365(4) . ?
C5 H5 0.9300 . ?
C5 C6 1.380(4) . ?
C6 H6 0.9300 . ?
C6 C7 1.378(3) . ?
C7 H7 0.9300 . ?
C7 C8 1.405(3) . ?
C9 C10 1.399(2) . ?
C9 C14 1.420(2) . ?
C10 H10 0.9300 . ?
C10 C11 1.378(2) . ?
C11 C12 1.402(2) . ?
C12 H12 0.9300 . ?
C12 C13 1.363(3) . ?
C13 H13 0.9300 . ?
C13 C14 1.408(3) . ?
C14 C15 1.446(2) . ?
C15 C17 1.500(2) . ?
C16 H16A 0.9700 . ?
C16 H16B 0.9700 . ?
C17 C18 1.378(3) . ?
C17 C22 1.377(3) . ?
C18 H18 0.9300 . ?
C18 C19 1.385(3) . ?
C19 H19 0.9300 . ?
C19 C20 1.350(3) . ?
C20 H20 0.9300 . ?
C20 C21 1.353(3) . ?
C21 H21 0.9300 . ?
C21 C22 1.396(3) . ?
C22 H22 0.9300 . ?
O1W H1WA 0.836(10) . ?
O1W H1WB 0.839(10) . ?

loop_
_geom_hbond_atom_site_label_D
_geom_hbond_atom_site_label_H
_geom_hbond_atom_site_label_A
_geom_hbond_distance_DH
_geom_hbond_distance_HA
_geom_hbond_distance_DA
_geom_hbond_angle_DHA
_geom_hbond_site_symmetry_A
_geom_hbond_publ_flag
O2AA H2AA O2 0.82 1.92 2.7354(18) 173.6 4_565 yes

loop_
_geom_torsion_atom_site_label_1
_geom_torsion_atom_site_label_2
_geom_torsion_atom_site_label_3
_geom_torsion_atom_site_label_4
_geom_torsion
_geom_torsion_site_symmetry_1
_geom_torsion_site_symmetry_2
_geom_torsion_site_symmetry_3
_geom_torsion_site_symmetry_4
_geom_torsion_publ_flag
Ni O1 C8 C3 -7.2(3) . . . . ?
Ni O1 C8 C7 173.49(14) . . . . ?
Ni O2 C9 C10 170.02(11) . . . . ?
Ni O2 C9 C14 -13.2(2) . . . . ?
Ni N1 C1 C16 32.9(2) . . . . ?
Ni N1 C2 C3 2.7(3) . . . . ?
Ni N2 C15 C14 -10.1(2) . . . . ?
Ni N2 C15 C17 164.24(13) . . . . ?
Ni N2 C16 C1 30.4(2) . . . . ?
O1 Ni O2 C9 -172.69(14) . . . . ?
O1 Ni N1 C1 171.85(15) . . . . ?
O1 Ni N1 C2 -6.95(19) . . . . ?
O2 Ni O1 C8 -170.45(16) . . . . ?
O2 Ni N2 C15 -0.87(16) . . . . ?
O2 Ni N2 C16 169.05(13) . . . . ?
O2 C9 C10 C11 176.03(16) . . . . ?
O2 C9 C14 C13 -176.82(16) . . . . ?
O2 C9 C14 C15 -0.3(3) . . . . ?
O2AA C11 C12 C13 176.87(18) . . . . ?
N1 Ni O1 C8 9.16(16) . . . . ?
N1 Ni N2 C15 179.68(16) . . . . ?
N1 Ni N2 C16 -10.41(14) . . . . ?
N1 C1 C16 N2 -39.2(2) . . . . ?
N1 C2 C3 C4 -179.7(2) . . . . ?
N1 C2 C3 C8 2.2(3) . . . . ?
N2 Ni O2 C9 12.49(14) . . . . ?
N2 Ni N1 C1 -13.32(15) . . . . ?
N2 Ni N1 C2 167.88(19) . . . . ?
N2 C15 C17 C18 -88.9(2) . . . . ?
N2 C15 C17 C22 94.5(2) . . . . ?
C1 N1 C2 C3 -176.0(2) . . . . ?
C2 N1 C1 C16 -148.2(2) . . . . ?
C2 C3 C4 C5 -178.8(2) . . . . ?
C2 C3 C8 O1 0.2(3) . . . . ?
C2 C3 C8 C7 179.48(19) . . . . ?
C3 C4 C5 C6 -0.4(4) . . . . ?
C4 C3 C8 O1 -177.99(19) . . . . ?
C4 C3 C8 C7 1.3(3) . . . . ?
C4 C5 C6 C7 0.7(4) . . . . ?
C5 C6 C7 C8 0.0(4) . . . . ?
C6 C7 C8 O1 178.30(19) . . . . ?
C6 C7 C8 C3 -1.0(3) . . . . ?
C8 C3 C4 C5 -0.6(4) . . . . ?
C9 C10 C11 O2AA -176.80(16) . . . . ?
C9 C10 C11 C12 1.8(3) . . . . ?
C9 C14 C15 N2 12.2(3) . . . . ?
C9 C14 C15 C17 -162.31(16) . . . . ?
C10 C9 C14 C13 -0.1(2) . . . . ?
C10 C9 C14 C15 176.44(16) . . . . ?
C10 C11 C12 C13 -1.7(3) . . . . ?
C11 C12 C13 C14 0.7(3) . . . . ?
C12 C13 C14 C9 0.2(3) . . . . ?
C12 C13 C14 C15 -176.42(18) . . . . ?
C13 C14 C15 N2 -171.37(17) . . . . ?
C13 C14 C15 C17 14.1(2) . . . . ?
C14 C9 C10 C11 -0.9(3) . . . . ?
C14 C15 C17 C18 85.8(2) . . . . ?
C14 C15 C17 C22 -90.8(2) . . . . ?
C15 N2 C16 C1 -158.79(18) . . . . ?
C15 C17 C18 C19 -176.5(2) . . . . ?
C15 C17 C22 C21 176.2(2) . . . . ?
C16 N2 C15 C14 -179.39(17) . . . . ?
C16 N2 C15 C17 -5.0(3) . . . . ?
C17 C18 C19 C20 0.1(4) . . . . ?
C18 C17 C22 C21 -0.4(3) . . . . ?
C18 C19 C20 C21 -0.3(4) . . . . ?
C19 C20 C21 C22 0.1(4) . . . . ?
C20 C21 C22 C17 0.2(4) . . . . ?
C22 C17 C18 C19 0.2(3) . . . . ?
